data_4112487
loop_
_publ_author_name
'Markus R. B\"urgstein'
'Michael T. Gamer'
'Peter W. Roesky'

_publ_contact_author
;
      Prof. Dr. Peter Roesky
      Freie Universit\"at Berlin
      Fabeckstr. 34-36
      14195 Berlin
      Bundesrepublik Deutschland
;
_publ_contact_author_email roesky@chemie.fu-berlin.de
_publ_contact_author_fax +49/(0)3083852440
_publ_contact_author_phone +49/(0)3083854004
_publ_section_title
;
 Nitrophenolate as a Building Block for Lanthanide Chains, Layers, and
 Clusters
;
_journal_name_full 'Journal of the American Chemical Society'
_journal_page_first 5213
_journal_page_last 5218
_journal_paper_doi 10.1021/ja0396044
_journal_volume 126
_journal_year 2004
_chemical_formula_sum 'C176 H178 N24 O98 Tm14'
_chemical_formula_weight 6562.44
_chemical_name_systematic
; 
 ? 
;
_space_group_IT_number 126
_symmetry_cell_setting tetragonal
_symmetry_space_group_name_Hall '-P 4a 2bc'
_symmetry_space_group_name_H-M 'P 4/n n c :2'
_atom_sites_solution_hydrogens geom
_atom_sites_solution_primary direct
_atom_sites_solution_secondary difmap
_audit_creation_method SHELXL
_cell_angle_alpha 90.00
_cell_angle_beta 90.00
_cell_angle_gamma 90.00
_cell_formula_units_Z 2
_cell_length_a 19.322(3)
_cell_length_b 19.322(3)
_cell_length_c 33.829(7)
_cell_measurement_temperature 203(2)
_cell_volume 12630(4)
_computing_molecular_graphics 'Diamond 2.0'
_computing_structure_refinement 'SHELXL-93 (Sheldrick, 1993)'
_computing_structure_solution 'SHELXS-86 (Sheldrick, 1990)'
_diffrn_ambient_temperature 203(2)
_diffrn_measurement_device 'Stoe IPDS '
_diffrn_measurement_method 'area detctor '
_diffrn_radiation_monochromator graphite
_diffrn_radiation_source 'fine-focus sealed tube'
_diffrn_radiation_type MoKa
_diffrn_radiation_wavelength 0.71073
_diffrn_reflns_av_R_equivalents 0.1327
_diffrn_reflns_av_sigmaI/netI 0.0537
_diffrn_reflns_limit_h_max 23
_diffrn_reflns_limit_h_min -15
_diffrn_reflns_limit_k_max 22
_diffrn_reflns_limit_k_min -23
_diffrn_reflns_limit_l_max 39
_diffrn_reflns_limit_l_min -41
_diffrn_reflns_number 28393
_diffrn_reflns_theta_max 22.50
_diffrn_reflns_theta_min 1.92
_exptl_absorpt_coefficient_mu 4.947
_exptl_absorpt_correction_type none
_exptl_crystal_colour 'red '
_exptl_crystal_density_diffrn 1.726
_exptl_crystal_description 'blocks '
_exptl_crystal_F_000 6304
_exptl_crystal_size_max 0.23
_exptl_crystal_size_mid 0.15
_exptl_crystal_size_min 0.11
_refine_diff_density_max 1.944
_refine_diff_density_min -0.900
_refine_diff_density_rms 0.201
_refine_ls_extinction_method none
_refine_ls_goodness_of_fit_all 1.068
_refine_ls_goodness_of_fit_obs 1.074
_refine_ls_matrix_type full
_refine_ls_number_parameters 323
_refine_ls_number_reflns 3678
_refine_ls_number_restraints 0
_refine_ls_restrained_S_all 1.255
_refine_ls_restrained_S_obs 1.074
_refine_ls_R_factor_all 0.0672
_refine_ls_R_factor_obs 0.0521
_refine_ls_shift/esd_max 0.102
_refine_ls_shift/esd_mean 0.005
_refine_ls_structure_factor_coef Fsqd
_refine_ls_weighting_details 'w=1/[s^2^(Fo^2^)+( 0.0779P)^2^+204.1475P] where P=(Fo^2^+2Fc^2^)/3'
_refine_ls_weighting_scheme calc
_refine_ls_wR_factor_all 0.1894
_refine_ls_wR_factor_obs 0.1472
_reflns_number_observed 3371
_reflns_number_total 4047
_reflns_observed_criterion >2sigma(I)
_cod_data_source_file ja0396044si20031114_124155_3.cif
_cod_data_source_block 3c
_cod_depositor_comments
;
The following automatic conversions were performed:

'_refine_ls_weighting_scheme' value 'calc w=1/[s^2^(Fo^2^)+(
0.0779P)^2^+204.1475P] where P=(Fo^2^+2Fc^2^)/3' was changed to
'calc'. New tag '_refine_ls_weighting_details' was created. The value
of the new tag was set to 'w=1/[s^2^(Fo^2^)+( 0.0779P)^2^+204.1475P]
where P=(Fo^2^+2Fc^2^)/3'.

Automatic conversion script
Id: cif_fix_values 3143 2015-03-26 13:38:13Z robertas 
;
_cod_original_cell_volume 12629.3(38)
_cod_original_sg_symbol_H-M 'P 4/n n c'
_cod_database_code 4112487

loop_
_symmetry_equiv_pos_as_xyz
'x, y, z'
'-x+1/2, -y+1/2, z'
'-y+1/2, x, z'
'y, -x+1/2, z'
'-x+1/2, y, -z+1/2'
'x, -y+1/2, -z+1/2'
'y, x, -z+1/2'
'-y+1/2, -x+1/2, -z+1/2'
'-x, -y, -z'
'x-1/2, y-1/2, -z'
'y-1/2, -x, -z'
'-y, x-1/2, -z'
'x-1/2, -y, z-1/2'
'-x, y-1/2, z-1/2'
'-y, -x, z-1/2'
'y-1/2, x-1/2, z-1/2'

loop_
_atom_site_aniso_label
_atom_site_aniso_U_11
_atom_site_aniso_U_22
_atom_site_aniso_U_33
_atom_site_aniso_U_23
_atom_site_aniso_U_13
_atom_site_aniso_U_12
Tm1 0.0401(4) 0.0462(4) 0.0216(3) -0.0026(2) 0.0044(2) 0.0016(3)
Tm2 0.0327(4) 0.0327(4) 0.0178(5) 0.000 0.000 0.000
Tm3 0.0333(3) 0.0333(3) 0.0199(4) 0.0017(2) -0.0017(2) -0.0025(3)
O1 0.037(6) 0.062(6) 0.032(5) -0.008(4) 0.001(4) 0.001(5)
O2 0.039(6) 0.082(8) 0.052(6) -0.017(5) 0.009(5) 0.006(6)
O3 0.073(8) 0.104(10) 0.075(7) -0.045(7) 0.014(6) 0.011(7)
O4 0.034(5) 0.050(6) 0.034(5) -0.011(4) 0.002(4) 0.004(4)
O5 0.068(6) 0.049(6) 0.028(5) -0.002(4) 0.005(4) 0.002(5)
O7 0.044(5) 0.038(5) 0.034(4) 0.003(4) -0.006(4) 0.000(4)
O9 0.071(7) 0.035(5) 0.043(5) 0.000(4) -0.019(5) -0.004(5)
O10 0.034(5) 0.048(5) 0.016(4) 0.003(3) 0.002(3) -0.005(4)
O11 0.026(4) 0.032(4) 0.023(4) -0.001(3) 0.004(3) -0.004(4)
O12 0.048(7) 0.048(7) 0.021(8) 0.000 0.000 0.000
N1 0.052(8) 0.044(7) 0.061(7) -0.016(6) 0.019(7) -0.015(6)
N2 0.090(10) 0.077(9) 0.012(5) 0.010(6) 0.004(6) -0.001(8)
N3 0.061(8) 0.037(7) 0.050(7) 0.005(6) -0.008(6) 0.003(6)
C1 0.044(9) 0.052(9) 0.036(7) -0.001(6) 0.005(6) -0.008(7)
C2 0.063(11) 0.056(10) 0.042(7) -0.015(7) 0.004(7) 0.013(8)
C3 0.032(9) 0.120(15) 0.062(10) -0.009(10) -0.009(7) -0.017(10)
C4 0.035(10) 0.131(18) 0.096(14) -0.018(13) -0.012(9) 0.009(11)
C5 0.060(12) 0.118(17) 0.075(12) -0.044(11) 0.001(9) -0.003(11)
C6 0.048(10) 0.085(12) 0.047(8) -0.010(8) 0.009(7) 0.007(9)
C7 0.058(9) 0.052(9) 0.039(7) -0.014(7) 0.008(7) 0.002(8)
C8 0.068(11) 0.053(10) 0.049(8) -0.004(7) 0.009(7) -0.002(8)
C9 0.104(14) 0.060(10) 0.047(9) -0.016(8) 0.018(9) 0.012(10)
C10 0.116(16) 0.059(12) 0.063(10) -0.024(9) 0.037(10) 0.011(11)
C11 0.098(14) 0.082(13) 0.033(8) -0.010(8) 0.024(8) 0.013(11)
C12 0.053(9) 0.057(10) 0.038(7) -0.002(7) 0.011(6) -0.001(7)
C13 0.043(8) 0.048(9) 0.030(6) -0.005(6) 0.000(6) -0.014(7)
C14 0.078(11) 0.055(10) 0.043(8) -0.001(7) -0.023(8) -0.012(9)
C15 0.093(14) 0.090(14) 0.056(9) -0.001(10) -0.043(10) -0.005(11)
C16 0.127(19) 0.078(14) 0.098(14) -0.016(12) -0.066(14) -0.025(13)
C17 0.117(17) 0.056(11) 0.088(13) -0.007(9) -0.038(12) -0.015(11)
C18 0.064(10) 0.044(9) 0.044(7) -0.006(6) -0.012(7) -0.010(8)

loop_
_atom_site_label
_atom_site_type_symbol
_atom_site_fract_x
_atom_site_fract_y
_atom_site_fract_z
_atom_site_U_iso_or_equiv
_atom_site_thermal_displace_type
_atom_site_occupancy
_atom_site_calc_flag
_atom_site_refinement_flags
_atom_site_disorder_group
Tm1 Tm 0.37565(3) 0.23451(3) 0.589720(14) 0.0359(3) Uani 1 d . .
Tm2 Tm 0.2500 0.2500 0.67243(3) 0.0277(3) Uani 1 d S .
Tm3 Tm 0.15016(3) 0.15016(3) 0.7500 0.0288(3) Uani 1 d S .
O1 O 0.4541(5) 0.2469(5) 0.6357(2) 0.044(2) Uani 1 d . .
O2 O 0.4805(5) 0.1966(6) 0.5642(3) 0.058(3) Uani 1 d . .
O3 O 0.5812(6) 0.1535(7) 0.5524(3) 0.084(4) Uani 1 d . .
O4 O 0.3456(4) 0.1243(5) 0.5658(2) 0.039(2) Uani 1 d . .
O5 O 0.3635(5) 0.2315(5) 0.5180(2) 0.048(2) Uani 1 d . .
O6 O 0.3741(6) 0.2118(7) 0.4560(4) 0.080(3) Uiso 1 d . .
O7 O 0.1084(4) 0.1107(4) 0.6914(2) 0.039(2) Uani 1 d . .
O8 O 0.1407(13) -0.0824(13) 0.7414(7) 0.057(7) Uiso 0.50 d P 1
O8A O 0.1174(13) -0.0794(12) 0.7484(6) 0.047(6) Uiso 0.50 d P 2
O9 O 0.1572(5) 0.0265(5) 0.7466(2) 0.049(2) Uani 1 d . .
O10 O 0.3255(4) 0.3138(4) 0.6336(2) 0.033(2) Uani 1 d . .
H10 H 0.3595(4) 0.3412(4) 0.6489(2) 0.039 Uiso 1 calc R .
O11 O 0.1473(4) 0.2502(4) 0.7110(2) 0.027(2) Uani 1 d . .
H11 H 0.1059(4) 0.2502(4) 0.6938(2) 0.032 Uiso 1 calc R .
O12 O 0.2500 0.2500 0.5739(4) 0.039(4) Uani 1 d S .
O13 O 0.5535(31) 0.1762(30) 0.4201(16) 0.277(23) Uiso 0.70 d P .
N1 N 0.5408(7) 0.1838(6) 0.5751(3) 0.052(3) Uani 1 d . .
N2 N 0.3750(7) 0.1904(7) 0.4899(3) 0.060(4) Uani 1 d . .
N3 N 0.1238(6) -0.0211(6) 0.7310(3) 0.049(3) Uani 1 d . .
C1 C 0.5184(7) 0.2368(7) 0.6407(4) 0.044(3) Uani 1 d . .
C2 C 0.5515(8) 0.2610(8) 0.6758(4) 0.054(4) Uani 1 d . .
H2 H 0.5254(8) 0.2869(8) 0.6940(4) 0.064 Uiso 1 calc R .
C3 C 0.6186(8) 0.2483(11) 0.6839(5) 0.071(5) Uani 1 d . .
H3 H 0.6381(8) 0.2655(11) 0.7074(5) 0.086 Uiso 1 calc R .
C4 C 0.6604(9) 0.2094(12) 0.6575(6) 0.087(6) Uani 1 d . .
H4 H 0.7061(9) 0.1977(12) 0.6645(6) 0.104 Uiso 1 calc R .
C5 C 0.6342(9) 0.1893(11) 0.6227(5) 0.084(6) Uani 1 d . .
H5 H 0.6623(9) 0.1664(11) 0.6042(5) 0.101 Uiso 1 calc R .
C6 C 0.5634(8) 0.2032(9) 0.6141(4) 0.060(4) Uani 1 d . .
C7 C 0.3695(8) 0.0886(8) 0.5343(4) 0.050(4) Uani 1 d . .
C8 C 0.3775(8) 0.0168(8) 0.5384(4) 0.057(4) Uani 1 d . .
H8 H 0.3664(8) -0.0052(8) 0.5623(4) 0.068 Uiso 1 calc R .
C9 C 0.4019(10) -0.0217(9) 0.5065(4) 0.070(5) Uani 1 d . .
H9 H 0.4074(10) -0.0697(9) 0.5094(4) 0.085 Uiso 1 calc R .
C10 C 0.4181(10) 0.0087(9) 0.4708(5) 0.079(6) Uani 1 d . .
H10 H 0.4353(10) -0.0184(9) 0.4499(5) 0.095 Uiso 1 calc R .
C11 C 0.4094(10) 0.0776(9) 0.4661(4) 0.071(5) Uani 1 d . .
H11 H 0.4184(10) 0.0983(9) 0.4415(4) 0.085 Uiso 1 calc R .
C12 C 0.3868(8) 0.1179(8) 0.4979(4) 0.049(3) Uani 1 d . .
C13 C 0.0763(7) 0.0564(7) 0.6787(3) 0.040(3) Uani 1 d . .
C14 C 0.0355(8) 0.0598(8) 0.6442(4) 0.059(4) Uani 1 d . .
H14 H 0.0308(8) 0.1028(8) 0.6315(4) 0.070 Uiso 1 calc R .
C15 C 0.0037(10) 0.0057(10) 0.6288(5) 0.080(5) Uani 1 d . .
H15 H -0.0231(10) 0.0112(10) 0.6058(5) 0.096 Uiso 1 calc R .
C16 C 0.0094(12) -0.0605(11) 0.6466(6) 0.101(7) Uani 1 d . .
H16 H -0.0133(12) -0.0990(11) 0.6357(6) 0.121 Uiso 1 calc R .
C17 C 0.0492(11) -0.0673(9) 0.6803(6) 0.087(6) Uani 1 d . .
H17 H 0.0549(11) -0.1109(9) 0.6922(6) 0.104 Uiso 1 calc R .
C18 C 0.0808(8) -0.0091(7) 0.6966(4) 0.050(4) Uani 1 d . .
C19 C 0.6150(24) 0.1677(22) 0.4027(12) 0.186(15) Uiso 1 d . .
C20 C 0.6637(24) 0.1890(24) 0.4395(14) 0.214(18) Uiso 1 d . .
C21 C 0.6187(26) 0.2347(23) 0.4657(12) 0.198(16) Uiso 1 d . .
C22 C 0.5543(26) 0.2283(24) 0.4497(14) 0.207(18) Uiso 1 d . .

loop_
_atom_type_symbol
_atom_type_description
_atom_type_scat_dispersion_real
_atom_type_scat_dispersion_imag
_atom_type_scat_source
C C 0.0033 0.0016 'International Tables Vol C Tables 4.2.6.8 and 6.1.1.4'
H H 0.0000 0.0000 'International Tables Vol C Tables 4.2.6.8 and 6.1.1.4'
N N 0.0061 0.0033 'International Tables Vol C Tables 4.2.6.8 and 6.1.1.4'
O O 0.0106 0.0060 'International Tables Vol C Tables 4.2.6.8 and 6.1.1.4'
Tm Tm -0.3139 5.2483 'International Tables Vol C Tables 4.2.6.8 and 6.1.1.4'

loop_
_geom_angle_atom_site_label_1
_geom_angle_atom_site_label_2
_geom_angle_atom_site_label_3
_geom_angle
_geom_angle_site_symmetry_1
_geom_angle_site_symmetry_3
O1 Tm1 O10 87.4(3) . 4
O1 Tm1 O4 98.5(3) . 3
O10 Tm1 O4 136.2(3) 4 3
O1 Tm1 O2 72.2(3) . .
O10 Tm1 O2 123.4(3) 4 .
O4 Tm1 O2 99.4(4) 3 .
O1 Tm1 O10 76.4(3) . .
O10 Tm1 O10 72.4(4) 4 .
O4 Tm1 O10 67.1(3) 3 .
O2 Tm1 O10 143.4(3) . .
O1 Tm1 O4 121.0(3) . .
O10 Tm1 O4 68.0(3) 4 .
O4 Tm1 O4 136.6(4) 3 .
O2 Tm1 O4 78.6(3) . .
O10 Tm1 O4 135.1(3) . .
O1 Tm1 O5 141.1(3) . .
O10 Tm1 O5 126.8(3) 4 .
O4 Tm1 O5 70.8(3) 3 .
O2 Tm1 O5 72.9(3) . .
O10 Tm1 O5 127.3(3) . .
O4 Tm1 O5 67.2(3) . .
O1 Tm1 O12 144.3(4) . .
O10 Tm1 O12 71.7(3) 4 .
O4 Tm1 O12 79.2(3) 3 .
O2 Tm1 O12 143.5(4) . .
O10 Tm1 O12 69.9(3) . .
O4 Tm1 O12 78.2(2) . .
O5 Tm1 O12 72.3(4) . .
O1 Tm1 Tm1 109.9(2) . 3
O10 Tm1 Tm1 94.6(2) 4 3
O4 Tm1 Tm1 42.5(2) 3 3
O2 Tm1 Tm1 141.8(3) . 3
O10 Tm1 Tm1 39.6(2) . 3
O4 Tm1 Tm1 124.2(2) . 3
O5 Tm1 Tm1 87.7(2) . 3
O12 Tm1 Tm1 46.31(7) . 3
O1 Tm1 Tm1 127.9(2) . 4
O10 Tm1 Tm1 42.1(2) 4 4
O4 Tm1 Tm1 125.2(2) 3 4
O2 Tm1 Tm1 119.6(3) . 4
O10 Tm1 Tm1 94.4(2) . 4
O4 Tm1 Tm1 41.2(2) . 4
O5 Tm1 Tm1 84.8(2) . 4
O12 Tm1 Tm1 46.31(7) . 4
Tm1 Tm1 Tm1 90.0 3 4
O1 Tm1 Tm2 84.7(2) . .
O10 Tm1 Tm2 36.0(2) 4 .
O4 Tm1 Tm2 101.0(2) 3 .
O2 Tm1 Tm2 151.1(3) . .
O10 Tm1 Tm2 36.9(2) . .
O4 Tm1 Tm2 99.8(2) . .
O5 Tm1 Tm2 133.5(2) . .
O12 Tm1 Tm2 61.2(3) . .
Tm1 Tm1 Tm2 62.261(9) 3 .
Tm1 Tm1 Tm2 62.262(9) 4 .
O10 Tm2 O10 111.0(4) 3 4
O10 Tm2 O10 71.3(2) 3 .
O10 Tm2 O10 71.3(2) 4 .
O10 Tm2 O10 71.3(2) 3 2
O10 Tm2 O10 71.3(2) 4 2
O10 Tm2 O10 111.0(4) . 2
O10 Tm2 O11 77.7(3) 3 4
O10 Tm2 O11 146.8(3) 4 4
O10 Tm2 O11 82.3(3) . 4
O10 Tm2 O11 139.2(3) 2 4
O10 Tm2 O11 139.2(3) 3 2
O10 Tm2 O11 82.3(3) 4 2
O10 Tm2 O11 77.7(3) . 2
O10 Tm2 O11 146.7(3) 2 2
O11 Tm2 O11 72.4(2) 4 2
O10 Tm2 O11 82.3(3) 3 .
O10 Tm2 O11 139.2(3) 4 .
O10 Tm2 O11 146.7(3) . .
O10 Tm2 O11 77.7(3) 2 .
O11 Tm2 O11 72.4(2) 4 .
O11 Tm2 O11 113.3(3) 2 .
O10 Tm2 O11 146.7(3) 3 3
O10 Tm2 O11 77.7(3) 4 3
O10 Tm2 O11 139.2(3) . 3
O10 Tm2 O11 82.3(3) 2 3
O11 Tm2 O11 113.3(3) 4 3
O11 Tm2 O11 72.4(2) 2 3
O11 Tm2 O11 72.4(2) . 3
O10 Tm2 Tm1 37.4(2) 3 3
O10 Tm2 Tm1 86.7(2) 4 3
O10 Tm2 Tm1 34.4(2) . 3
O10 Tm2 Tm1 88.4(2) 2 3
O11 Tm2 Tm1 82.4(2) 4 3
O11 Tm2 Tm1 110.3(2) 2 3
O11 Tm2 Tm1 118.7(2) . 3
O11 Tm2 Tm1 163.7(2) 3 3
O10 Tm2 Tm1 34.4(2) 3 2
O10 Tm2 Tm1 88.4(2) 4 2
O10 Tm2 Tm1 86.7(2) . 2
O10 Tm2 Tm1 37.4(2) 2 2
O11 Tm2 Tm1 110.3(2) 4 2
O11 Tm2 Tm1 163.7(2) 2 2
O11 Tm2 Tm1 82.4(2) . 2
O11 Tm2 Tm1 118.7(2) 3 2
Tm1 Tm2 Tm1 55.47(2) 3 2
O10 Tm2 Tm1 86.7(2) 3 4
O10 Tm2 Tm1 37.4(2) 4 4
O10 Tm2 Tm1 88.4(2) . 4
O10 Tm2 Tm1 34.4(2) 2 4
O11 Tm2 Tm1 163.7(2) 4 4
O11 Tm2 Tm1 118.7(2) 2 4
O11 Tm2 Tm1 110.3(2) . 4
O11 Tm2 Tm1 82.4(2) 3 4
Tm1 Tm2 Tm1 82.33(3) 3 4
Tm1 Tm2 Tm1 55.47(2) 2 4
O10 Tm2 Tm1 88.4(2) 3 .
O10 Tm2 Tm1 34.4(2) 4 .
O10 Tm2 Tm1 37.4(2) . .
O10 Tm2 Tm1 86.7(2) 2 .
O11 Tm2 Tm1 118.7(2) 4 .
O11 Tm2 Tm1 82.4(2) 2 .
O11 Tm2 Tm1 163.7(2) . .
O11 Tm2 Tm1 110.3(2) 3 .
Tm1 Tm2 Tm1 55.47(2) 3 .
Tm1 Tm2 Tm1 82.33(3) 2 .
Tm1 Tm2 Tm1 55.48(2) 4 .
O7 Tm3 O7 121.5(4) . 7_556
O7 Tm3 O11 78.0(3) . 3
O7 Tm3 O11 139.6(3) 7_556 3
O7 Tm3 O11 139.6(3) . 6_556
O7 Tm3 O11 78.0(3) 7_556 6_556
O11 Tm3 O11 111.0(4) 3 6_556
O7 Tm3 O11 141.0(3) . 7_556
O7 Tm3 O11 77.1(3) 7_556 7_556
O11 Tm3 O11 68.7(3) 3 7_556
O11 Tm3 O11 73.8(3) 6_556 7_556
O7 Tm3 O11 77.1(3) . .
O7 Tm3 O11 141.0(3) 7_556 .
O11 Tm3 O11 73.8(3) 3 .
O11 Tm3 O11 68.7(3) 6_556 .
O11 Tm3 O11 110.9(4) 7_556 .
O7 Tm3 O9 72.9(3) . 7_556
O7 Tm3 O9 69.1(3) 7_556 7_556
O11 Tm3 O9 148.3(3) 3 7_556
O11 Tm3 O9 84.4(3) 6_556 7_556
O11 Tm3 O9 142.9(3) 7_556 7_556
O11 Tm3 O9 87.5(3) . 7_556
O7 Tm3 O9 69.1(3) . .
O7 Tm3 O9 72.9(3) 7_556 .
O11 Tm3 O9 84.4(3) 3 .
O11 Tm3 O9 148.3(3) 6_556 .
O11 Tm3 O9 87.5(3) 7_556 .
O11 Tm3 O9 142.9(3) . .
O9 Tm3 O9 96.7(5) 7_556 .
O7 Tm3 Tm2 75.4(2) . .
O7 Tm3 Tm2 163.1(2) 7_556 .
O11 Tm3 Tm2 36.9(2) 3 .
O11 Tm3 Tm2 89.0(2) 6_556 .
O11 Tm3 Tm2 89.0(2) 7_556 .
O11 Tm3 Tm2 36.9(2) . .
O9 Tm3 Tm2 120.8(2) 7_556 .
O9 Tm3 Tm2 116.5(2) . .
O7 Tm3 Tm2 163.1(2) . 5_556
O7 Tm3 Tm2 75.4(2) 7_556 5_556
O11 Tm3 Tm2 89.0(2) 3 5_556
O11 Tm3 Tm2 36.9(2) 6_556 5_556
O11 Tm3 Tm2 36.9(2) 7_556 5_556
O11 Tm3 Tm2 89.0(2) . 5_556
O9 Tm3 Tm2 116.5(2) 7_556 5_556
O9 Tm3 Tm2 120.8(2) . 5_556
Tm2 Tm3 Tm2 87.78(3) . 5_556
O7 Tm3 Tm3 109.6(2) . 4
O7 Tm3 Tm3 110.8(2) 7_556 4
O11 Tm3 Tm3 91.4(2) 3 4
O11 Tm3 Tm3 34.4(2) 6_556 4
O11 Tm3 Tm3 91.4(2) 7_556 4
O11 Tm3 Tm3 34.3(2) . 4
O9 Tm3 Tm3 86.7(2) 7_556 4
O9 Tm3 Tm3 175.7(2) . 4
Tm2 Tm3 Tm3 59.363(9) . 4
Tm2 Tm3 Tm3 59.363(8) 5_556 4
O7 Tm3 Tm3 110.8(2) . 3
O7 Tm3 Tm3 109.6(2) 7_556 3
O11 Tm3 Tm3 34.4(2) 3 3
O11 Tm3 Tm3 91.4(2) 6_556 3
O11 Tm3 Tm3 34.3(2) 7_556 3
O11 Tm3 Tm3 91.4(2) . 3
O9 Tm3 Tm3 175.7(2) 7_556 3
O9 Tm3 Tm3 86.7(2) . 3
Tm2 Tm3 Tm3 59.363(8) . 3
Tm2 Tm3 Tm3 59.363(8) 5_556 3
Tm3 Tm3 Tm3 90.0 4 3
C1 O1 Tm1 139.1(8) . .
N1 O2 Tm1 140.2(8) . .
C7 O4 Tm1 126.7(8) . 4
C7 O4 Tm1 130.5(8) . .
Tm1 O4 Tm1 96.3(3) 4 .
N2 O5 Tm1 138.5(8) . .
C13 O7 Tm3 137.1(7) . .
N3 O9 Tm3 136.9(8) . .
Tm1 O10 Tm2 109.6(3) 3 .
Tm1 O10 Tm1 98.3(3) 3 .
Tm2 O10 Tm1 105.7(3) . .
Tm3 O11 Tm3 111.3(3) 4 .
Tm3 O11 Tm2 107.0(3) 4 .
Tm3 O11 Tm2 106.8(3) . .
Tm1 O12 Tm1 87.37(14) 3 .
Tm1 O12 Tm1 87.37(14) 3 2
Tm1 O12 Tm1 155.3(7) . 2
Tm1 O12 Tm1 155.3(7) 3 4
Tm1 O12 Tm1 87.37(14) . 4
Tm1 O12 Tm1 87.37(14) 2 4
C19 O13 C22 112.8(53) . .
O3 N1 O2 119.8(12) . .
O3 N1 C6 119.9(13) . .
O2 N1 C6 120.3(11) . .
O6 N2 O5 119.5(13) . .
O6 N2 C12 120.6(12) . .
O5 N2 C12 119.9(10) . .
O8A N3 O9 120.5(14) . .
O9 N3 O8 115.9(15) . .
O8A N3 C18 117.2(14) . .
O9 N3 C18 121.3(11) . .
O8 N3 C18 121.2(15) . .
O1 C1 C2 119.8(12) . .
O1 C1 C6 126.2(12) . .
C2 C1 C6 114.0(13) . .
C3 C2 C1 122.6(14) . .
C2 C3 C4 121.2(15) . .
C5 C4 C3 119.4(16) . .
C4 C5 C6 119.3(16) . .
C1 C6 C5 123.2(14) . .
C1 C6 N1 121.2(13) . .
C5 C6 N1 115.5(13) . .
O4 C7 C12 124.7(13) . .
O4 C7 C8 117.8(12) . .
C12 C7 C8 117.5(12) . .
C9 C8 C7 119.3(14) . .
C10 C9 C8 121.9(16) . .
C11 C10 C9 119.7(14) . .
C10 C11 C12 119.8(15) . .
C7 C12 C11 121.8(14) . .
C7 C12 N2 121.5(12) . .
C11 C12 N2 116.4(12) . .
O7 C13 C18 124.0(11) . .
O7 C13 C14 120.4(12) . .
C18 C13 C14 115.6(12) . .
C15 C14 C13 123.5(15) . .
C14 C15 C16 120.6(14) . .
C17 C16 C15 118.7(16) . .
C16 C17 C18 119.5(17) . .
C17 C18 C13 122.1(13) . .
C17 C18 N3 116.0(14) . .
C13 C18 N3 121.7(12) . .
O13 C19 C20 98.5(40) . .
C21 C20 C19 105.3(38) . .
C22 C21 C20 103.6(41) . .
C21 C22 O13 110.8(48) . .

loop_
_geom_bond_atom_site_label_1
_geom_bond_atom_site_label_2
_geom_bond_distance
_geom_bond_site_symmetry_2
Tm1 O1 2.186(8) .
Tm1 O10 2.230(8) 4
Tm1 O4 2.293(8) 3
Tm1 O2 2.321(10) .
Tm1 O10 2.343(8) .
Tm1 O4 2.351(9) .
Tm1 O5 2.438(8) .
Tm1 O12 2.504(3) .
Tm1 Tm1 3.4594(10) 3
Tm1 Tm1 3.4595(10) 4
Tm1 Tm2 3.7165(10) .
Tm2 O10 2.319(7) 3
Tm2 O10 2.319(7) 4
Tm2 O10 2.319(7) .
Tm2 O10 2.319(7) 2
Tm2 O11 2.376(7) 4
Tm2 O11 2.376(7) 2
Tm2 O11 2.376(7) .
Tm2 O11 2.376(7) 3
Tm2 Tm1 3.7164(10) 3
Tm2 Tm1 3.7165(10) 2
Tm2 Tm1 3.7165(10) 4
Tm3 O7 2.272(8) .
Tm3 O7 2.273(8) 7_556
Tm3 O11 2.334(7) 3
Tm3 O11 2.334(7) 6_556
Tm3 O11 2.340(7) 7_556
Tm3 O11 2.340(7) .
Tm3 O9 2.396(9) 7_556
Tm3 O9 2.396(9) .
Tm3 Tm2 3.7853(9) 5_556
Tm3 Tm3 3.8580(12) 4
Tm3 Tm3 3.8581(12) 3
O1 C1 1.27(2) .
O2 N1 1.25(2) .
O3 N1 1.242(15) .
O4 C7 1.352(15) .
O4 Tm1 2.293(8) 4
O5 N2 1.259(14) .
O6 N2 1.22(2) .
O7 C13 1.291(15) .
O8 N3 1.28(3) .
O8A N3 1.28(2) .
O9 N3 1.242(14) .
O10 Tm1 2.230(8) 3
O11 Tm3 2.334(7) 4
O12 Tm1 2.504(3) 3
O12 Tm1 2.504(3) 2
O12 Tm1 2.504(3) 4
O13 C19 1.34(6) .
O13 C22 1.42(6) .
N1 C6 1.44(2) .
N2 C12 1.44(2) .
N3 C18 1.45(2) .
C1 C2 1.43(2) .
C1 C6 1.41(2) .
C2 C3 1.35(2) .
C3 C4 1.42(2) .
C4 C5 1.34(2) .
C5 C6 1.43(2) .
C7 C12 1.40(2) .
C7 C8 1.40(2) .
C8 C9 1.39(2) .
C9 C10 1.38(2) .
C10 C11 1.35(2) .
C11 C12 1.40(2) .
C13 C18 1.40(2) .
C13 C14 1.41(2) .
C14 C15 1.32(2) .
C15 C16 1.42(3) .
C16 C17 1.38(2) .
C17 C18 1.39(2) .
C19 C20 1.61(5) .
C20 C21 1.52(5) .
C21 C22 1.36(5) .
